data_2240381
loop_
_publ_author_name
'Mori, Asami'
'Suzuki, Takayoshi'
'Nakajima, Kiyohiko'

_publ_section_title
;
 Crystal structure of
 bis(2,2'-bipyridine)[<i>N</i>'-(quinolin-2-ylmethylidene)pyridine-2-carbohydrazide]ruthenium(II)
 bis(tetrafluoridoborate) dichloromethane trisolvate
;
_journal_coeditor_code WM5107
_journal_issue 2
_journal_name_full 'Acta Crystallographica Section E'
_journal_page_first 142
_journal_page_last 145
_journal_paper_doi 10.1107/S2056989015000122
_journal_volume 71
_journal_year 2015
_chemical_formula_iupac '[Ru (C10 H8 N2)2 (C16 H12 N2)] (B F4)2, 3C H2 Cl2'
_chemical_formula_moiety 'C36 H28 N8 O Ru 2+, 2(B F4 -), 3(C H2 Cl2)'
_chemical_formula_sum 'C39 H34 B2 Cl6 F8 N8 O Ru'
_chemical_formula_weight 1118.13
_chemical_name_systematic
;
Bis(2,2'-bipyridine)[<i>N</i>'-(quinolin-2-ylmethylidene)pyridine-\
2-carbohydrazide]ruthenium(II) bis(tetrafluoridoborate) dichloromethane
trisolvate
;
_space_group_crystal_system triclinic
_space_group_IT_number 2
_space_group_name_Hall '-P 1'
_space_group_name_H-M_alt 'P -1'
_symmetry_space_group_name_Hall '-P 1'
_symmetry_space_group_name_H-M 'P -1'
_atom_sites_solution_hydrogens geom
_atom_sites_solution_primary direct
_atom_sites_solution_secondary difmap
_audit_creation_method SHELXL-2013
_cell_angle_alpha 77.812(4)
_cell_angle_beta 76.924(4)
_cell_angle_gamma 88.367(4)
_cell_formula_units_Z 2
_cell_length_a 11.0165(12)
_cell_length_b 13.2508(15)
_cell_length_c 16.4285(19)
_cell_measurement_reflns_used 15690
_cell_measurement_temperature 192(2)
_cell_measurement_theta_max 27.64
_cell_measurement_theta_min 3.00
_cell_volume 2282.9(4)
_computing_cell_refinement
;
<i>RAPID-AUTO</i> (Rigaku, 2006)
;
_computing_data_collection
;
<i>RAPID-AUTO</i> (Rigaku, 2006)
;
_computing_data_reduction
;
<i>CrystalStructure</i> (Rigaku, 2010)
;
_computing_molecular_graphics
;
<i>ORTEP-3 for Windows</i> (Farrugia, 2012)
;
_computing_publication_material
;
SHELXL2013 (Sheldrick, 2008)
;
_computing_structure_refinement
;
SHELXL2013 (Sheldrick, 2008)
;
_computing_structure_solution
;
SIR2004 (Burla <i>et al.</i>,  2005)
;
_diffrn_ambient_temperature 192(2)
_diffrn_detector_area_resol_mean 10.000
_diffrn_measured_fraction_theta_full 0.994
_diffrn_measured_fraction_theta_max 0.991
_diffrn_measurement_device_type 'Rigaku R-AXIS RAPID'
_diffrn_measurement_method \w
_diffrn_radiation_type MoK\a
_diffrn_radiation_wavelength 0.71075
_diffrn_reflns_av_R_equivalents 0.0756
_diffrn_reflns_limit_h_max 13
_diffrn_reflns_limit_h_min -14
_diffrn_reflns_limit_k_max 17
_diffrn_reflns_limit_k_min -16
_diffrn_reflns_limit_l_max 21
_diffrn_reflns_limit_l_min -21
_diffrn_reflns_number 22472
_diffrn_reflns_theta_full 25.242
_diffrn_reflns_theta_max 27.484
_diffrn_reflns_theta_min 3.005
_exptl_absorpt_coefficient_mu 0.770
_exptl_absorpt_correction_T_max 0.825
_exptl_absorpt_correction_T_min 0.658
_exptl_absorpt_correction_type numerical
_exptl_absorpt_process_details
;
(<i>NUMABS</i>; Rigaku, 1999)
;
_exptl_crystal_colour orange
_exptl_crystal_density_diffrn 1.627
_exptl_crystal_density_method 'not measured'
_exptl_crystal_description prism
_exptl_crystal_F_000 1120
_exptl_crystal_size_max 0.40
_exptl_crystal_size_mid 0.30
_exptl_crystal_size_min 0.25
_refine_diff_density_max 1.493
_refine_diff_density_min -1.021
_refine_ls_extinction_method none
_refine_ls_goodness_of_fit_ref 1.041
_refine_ls_hydrogen_treatment mixed
_refine_ls_matrix_type full
_refine_ls_number_parameters 589
_refine_ls_number_reflns 10378
_refine_ls_number_restraints 0
_refine_ls_restrained_S_all 1.041
_refine_ls_R_factor_all 0.0806
_refine_ls_R_factor_gt 0.0686
_refine_ls_shift/su_max 0.001
_refine_ls_shift/su_mean 0.000
_refine_ls_structure_factor_coef Fsqd
_refine_ls_weighting_details 'w=1/[\s^2^(Fo^2^)+(0.1064P)^2^+2.2063P] where P=(Fo^2^+2Fc^2^)/3'
_refine_ls_weighting_scheme calc
_refine_ls_wR_factor_gt 0.1955
_refine_ls_wR_factor_ref 0.2076
_reflns_number_gt 8147
_reflns_number_total 10378
_reflns_threshold_expression 'I > 2\s(I)'
_cod_data_source_file wm5107sup1.cf
_cod_data_source_block I
_cod_database_code 2240381
_cod_database_fobs_code 2240381
_shelx_space_group_comment
;
The symmetry employed for this shelxl refinement is uniquely defined
by the following loop, which should always be used as a source of
symmetry information in preference to the above space-group names.
They are only intended as comments.
;
_shelx_estimated_absorpt_t_min 0.748
_shelx_estimated_absorpt_t_max 0.831
_shelxl_version_number .2013

loop_
_space_group_symop_operation_xyz
'x, y, z'
'-x, -y, -z'

loop_
_atom_site_type_symbol
_atom_site_label
_atom_site_fract_x
_atom_site_fract_y
_atom_site_fract_z
_atom_site_U_iso_or_equiv
_atom_site_adp_type
_atom_site_calc_flag
_atom_site_occupancy
Ru Ru1 0.13367(3) 0.24405(3) 0.60979(2) 0.03128(14) Uani d 1
Cl Cl1 0.3771(2) 0.4243(2) 0.9729(2) 0.1164(9) Uani d 1
Cl Cl2 0.4195(2) 0.28556(19) 0.85446(17) 0.1000(7) Uani d 1
Cl Cl3 -0.0761(3) 0.5854(4) 0.8926(3) 0.1842(19) Uani d 1
Cl Cl4 0.1269(3) 0.4703(3) 0.8292(2) 0.1411(12) Uani d 1
Cl Cl5 0.3573(4) 0.3917(3) 0.2711(2) 0.1552(15) Uani d 1
Cl Cl6 0.3391(3) 0.2153(3) 0.1932(3) 0.1427(12) Uani d 1
F F1 0.5184(4) 0.2510(4) 0.6277(3) 0.0938(14) Uani d 1
F F2 0.6920(4) 0.2642(3) 0.6752(3) 0.0857(13) Uani d 1
F F3 0.6154(4) 0.1074(3) 0.6818(3) 0.0758(11) Uani d 1
F F4 0.7026(4) 0.2090(3) 0.5556(2) 0.0735(10) Uani d 1
F F5 0.7015(4) 0.2350(3) 0.1999(3) 0.0807(12) Uani d 1
F F6 0.7975(6) 0.2465(3) 0.3049(3) 0.0990(16) Uani d 1
F F7 0.7015(3) 0.0997(3) 0.3094(2) 0.0667(9) Uani d 1
F F8 0.8746(4) 0.1479(5) 0.2093(3) 0.1044(17) Uani d 1
O O1 -0.0113(3) 0.2934(2) 0.69791(18) 0.0355(6) Uani d 1
N N1 0.1994(4) 0.0784(3) 0.8936(2) 0.0405(9) Uani d 1
N N2 0.1737(4) 0.1702(3) 0.7231(2) 0.0346(8) Uani d 1
N N3 0.0834(4) 0.1913(3) 0.7909(2) 0.0391(9) Uani d 1
N N4 -0.0749(4) 0.2339(3) 0.9244(3) 0.0455(9) Uani d 1
N N5 0.2334(3) 0.3775(3) 0.5961(2) 0.0339(8) Uani d 1
N N6 0.0848(3) 0.3335(3) 0.5041(2) 0.0334(7) Uani d 1
N N7 0.2688(3) 0.1771(3) 0.5329(2) 0.0341(8) Uani d 1
N N8 0.0439(3) 0.1104(3) 0.6106(2) 0.0317(7) Uani d 1
C C1 0.2168(5) 0.0357(4) 0.9730(3) 0.0412(10) Uani d 1
C C2 0.1309(5) 0.0572(4) 1.0445(3) 0.0499(12) Uani d 1
H H2 0.0612 0.0990 1.0369 0.060 Uiso calc 1
C C3 0.1478(6) 0.0181(5) 1.1250(3) 0.0555(14) Uani d 1
H H3 0.0900 0.0328 1.1733 0.067 Uiso calc 1
C C4 0.2513(6) -0.0441(5) 1.1362(3) 0.0542(13) Uani d 1
H H4 0.2632 -0.0701 1.1923 0.065 Uiso calc 1
C C5 0.3334(5) -0.0673(4) 1.0690(3) 0.0464(11) Uani d 1
H H5 0.4007 -0.1114 1.0783 0.056 Uiso calc 1
C C6 0.3207(5) -0.0268(4) 0.9845(3) 0.0419(10) Uani d 1
C C7 0.4028(5) -0.0460(4) 0.9110(3) 0.0445(11) Uani d 1
H H7 0.4717 -0.0896 0.9164 0.053 Uiso calc 1
C C8 0.3847(5) -0.0026(4) 0.8321(3) 0.0420(10) Uani d 1
H H8 0.4413 -0.0143 0.7822 0.050 Uiso calc 1
C C9 0.2804(4) 0.0601(4) 0.8257(3) 0.0380(9) Uani d 1
C C10 0.2615(4) 0.1096(3) 0.7413(3) 0.0363(9) Uani d 1
H H10 0.3216 0.0952 0.6939 0.044 Uiso calc 1
C C11 -0.0066(4) 0.2541(4) 0.7732(3) 0.0362(9) Uani d 1
C C12 -0.0996(4) 0.2757(4) 0.8476(3) 0.0383(10) Uani d 1
C C13 -0.2028(5) 0.3326(4) 0.8370(3) 0.0449(11) Uani d 1
H H13 -0.2171 0.3587 0.7815 0.054 Uiso calc 1
C C14 -0.2851(5) 0.3510(5) 0.9086(4) 0.0523(12) Uani d 1
H H14 -0.3570 0.3911 0.9039 0.063 Uiso calc 1
C C15 -0.2605(5) 0.3099(5) 0.9873(4) 0.0546(13) Uani d 1
H H15 -0.3157 0.3214 1.0378 0.066 Uiso calc 1
C C16 -0.1564(5) 0.2522(4) 0.9926(3) 0.0508(12) Uani d 1
H H16 -0.1416 0.2240 1.0476 0.061 Uiso calc 1
C C17 0.3043(5) 0.3965(4) 0.6477(3) 0.0462(11) Uani d 1
H H17 0.3087 0.3453 0.6970 0.055 Uiso calc 1
C C18 0.3708(6) 0.4873(5) 0.6321(4) 0.0636(16) Uani d 1
H H18 0.4204 0.4983 0.6699 0.076 Uiso calc 1
C C19 0.3650(6) 0.5618(5) 0.5616(4) 0.0606(15) Uani d 1
H H19 0.4093 0.6255 0.5506 0.073 Uiso calc 1
C C20 0.2942(5) 0.5436(4) 0.5065(4) 0.0505(12) Uani d 1
H H20 0.2909 0.5940 0.4565 0.061 Uiso calc 1
C C21 0.2283(4) 0.4512(4) 0.5250(3) 0.0383(9) Uani d 1
C C22 0.1449(4) 0.4264(3) 0.4740(3) 0.0364(9) Uani d 1
C C23 0.1209(5) 0.4921(4) 0.4014(3) 0.0464(11) Uani d 1
H H23 0.1620 0.5577 0.3810 0.056 Uiso calc 1
C C24 0.0392(5) 0.4629(4) 0.3597(3) 0.0494(12) Uani d 1
H H24 0.0254 0.5066 0.3089 0.059 Uiso calc 1
C C25 -0.0240(5) 0.3690(4) 0.3916(3) 0.0472(12) Uani d 1
H H25 -0.0830 0.3478 0.3641 0.057 Uiso calc 1
C C26 0.0011(5) 0.3071(4) 0.4642(3) 0.0405(10) Uani d 1
H H26 -0.0428 0.2430 0.4870 0.049 Uiso calc 1
C C27 0.3784(4) 0.2201(4) 0.4883(3) 0.0418(10) Uani d 1
H H27 0.3987 0.2876 0.4929 0.050 Uiso calc 1
C C28 0.4621(5) 0.1703(4) 0.4364(4) 0.0495(12) Uani d 1
H H28 0.5392 0.2032 0.4054 0.059 Uiso calc 1
C C29 0.4349(5) 0.0727(4) 0.4290(3) 0.0464(11) Uani d 1
H H29 0.4916 0.0380 0.3919 0.056 Uiso calc 1
C C30 0.3234(5) 0.0257(4) 0.4765(3) 0.0415(10) Uani d 1
H H30 0.3037 -0.0428 0.4741 0.050 Uiso calc 1
C C31 0.2414(4) 0.0790(3) 0.5273(3) 0.0329(9) Uani d 1
C C32 0.1175(4) 0.0400(3) 0.5761(3) 0.0337(9) Uani d 1
C C33 0.0747(5) -0.0597(4) 0.5847(3) 0.0415(10) Uani d 1
H H33 0.1283 -0.1095 0.5622 0.050 Uiso calc 1
C C34 -0.0470(5) -0.0855(4) 0.6263(3) 0.0437(11) Uani d 1
H H34 -0.0774 -0.1542 0.6348 0.052 Uiso calc 1
C C35 -0.1245(4) -0.0112(4) 0.6554(3) 0.0410(10) Uani d 1
H H35 -0.2102 -0.0267 0.6805 0.049 Uiso calc 1
C C36 -0.0763(4) 0.0853(4) 0.6478(3) 0.0370(9) Uani d 1
H H36 -0.1293 0.1360 0.6693 0.044 Uiso calc 1
C C37 0.3274(11) 0.3094(8) 0.9504(7) 0.106(3) Uani d 1
H H37A 0.3329 0.2505 0.9978 0.127 Uiso calc 1
H H37B 0.2392 0.3155 0.9460 0.127 Uiso calc 1
C C38 0.0773(10) 0.5757(8) 0.8701(6) 0.104(3) Uani d 1
H H38A 0.1078 0.5725 0.9228 0.125 Uiso calc 1
H H38B 0.1143 0.6386 0.8284 0.125 Uiso calc 1
C C39 0.4343(9) 0.3132(9) 0.2089(7) 0.115(3) Uani d 1
H H39A 0.5017 0.2796 0.2351 0.138 Uiso calc 1
H H39B 0.4738 0.3558 0.1524 0.138 Uiso calc 1
B B1 0.6282(6) 0.2076(5) 0.6370(4) 0.0492(13) Uani d 1
B B2 0.7686(6) 0.1829(5) 0.2559(4) 0.0522(14) Uani d 1
H H1 0.093(5) 0.165(4) 0.835(4) 0.043 Uiso d 1

loop_
_atom_site_aniso_label
_atom_site_aniso_U_11
_atom_site_aniso_U_22
_atom_site_aniso_U_33
_atom_site_aniso_U_12
_atom_site_aniso_U_13
_atom_site_aniso_U_23
Ru1 0.0285(2) 0.0341(2) 0.03044(19) -0.00236(14) -0.00396(14) -0.00737(14)
Cl1 0.0815(15) 0.1179(19) 0.158(2) -0.0026(13) -0.0007(15) -0.0754(18)
Cl2 0.1014(16) 0.0982(15) 0.1238(18) 0.0138(13) -0.0511(15) -0.0491(13)
Cl3 0.098(2) 0.242(5) 0.222(5) 0.018(3) -0.008(3) -0.103(4)
Cl4 0.144(3) 0.151(3) 0.171(3) 0.030(2) -0.078(2) -0.087(2)
Cl5 0.161(3) 0.189(3) 0.132(2) 0.082(3) -0.038(2) -0.073(2)
Cl6 0.128(2) 0.119(2) 0.162(3) -0.0202(19) -0.008(2) -0.010(2)
F1 0.058(2) 0.112(4) 0.116(4) 0.025(2) -0.033(3) -0.021(3)
F2 0.095(3) 0.091(3) 0.088(3) -0.012(2) -0.041(3) -0.034(2)
F3 0.078(3) 0.057(2) 0.073(2) -0.0024(19) 0.007(2) 0.0039(18)
F4 0.089(3) 0.057(2) 0.062(2) -0.0085(19) 0.0078(19) -0.0097(16)
F5 0.083(3) 0.091(3) 0.073(2) 0.005(2) -0.037(2) -0.007(2)
F6 0.151(5) 0.073(3) 0.086(3) -0.035(3) -0.056(3) -0.010(2)
F7 0.063(2) 0.070(2) 0.059(2) -0.0186(18) 0.0040(17) -0.0126(17)
F8 0.053(2) 0.157(5) 0.080(3) 0.013(3) 0.012(2) -0.005(3)
O1 0.0318(15) 0.0429(17) 0.0311(14) -0.0014(13) -0.0034(12) -0.0099(12)
N1 0.036(2) 0.049(2) 0.0353(18) 0.0017(17) -0.0058(16) -0.0083(16)
N2 0.0312(18) 0.039(2) 0.0313(17) -0.0015(15) -0.0015(15) -0.0081(15)
N3 0.036(2) 0.048(2) 0.0317(18) 0.0078(17) -0.0050(16) -0.0075(17)
N4 0.045(2) 0.052(2) 0.039(2) 0.0017(19) -0.0054(18) -0.0112(18)
N5 0.0287(18) 0.0363(19) 0.0356(18) 0.0000(15) -0.0026(15) -0.0098(15)
N6 0.0325(19) 0.0349(19) 0.0321(17) -0.0021(15) -0.0044(15) -0.0081(14)
N7 0.0290(18) 0.040(2) 0.0335(17) -0.0039(15) -0.0030(15) -0.0107(15)
N8 0.0304(18) 0.0337(18) 0.0292(16) 0.0000(14) -0.0049(14) -0.0042(14)
C1 0.038(2) 0.043(3) 0.039(2) -0.003(2) -0.008(2) -0.0024(19)
C2 0.045(3) 0.059(3) 0.040(2) 0.003(2) -0.005(2) -0.005(2)
C3 0.055(3) 0.068(4) 0.040(3) -0.002(3) -0.006(2) -0.009(2)
C4 0.055(3) 0.069(4) 0.036(2) -0.008(3) -0.015(2) 0.001(2)
C5 0.046(3) 0.049(3) 0.045(3) -0.003(2) -0.019(2) -0.002(2)
C6 0.037(2) 0.045(3) 0.044(2) -0.007(2) -0.012(2) -0.004(2)
C7 0.037(2) 0.046(3) 0.052(3) 0.003(2) -0.014(2) -0.009(2)
C8 0.037(2) 0.048(3) 0.039(2) 0.001(2) -0.006(2) -0.009(2)
C9 0.035(2) 0.039(2) 0.038(2) -0.0033(19) -0.0049(19) -0.0068(18)
C10 0.030(2) 0.041(2) 0.036(2) -0.0007(18) -0.0043(18) -0.0088(18)
C11 0.032(2) 0.039(2) 0.037(2) -0.0015(18) -0.0025(18) -0.0122(18)
C12 0.034(2) 0.043(2) 0.037(2) -0.0055(19) -0.0028(19) -0.0114(19)
C13 0.038(3) 0.050(3) 0.044(2) 0.005(2) -0.004(2) -0.009(2)
C14 0.042(3) 0.061(3) 0.053(3) 0.008(2) -0.004(2) -0.018(3)
C15 0.047(3) 0.064(3) 0.049(3) 0.003(3) 0.005(2) -0.021(3)
C16 0.053(3) 0.061(3) 0.036(2) -0.002(3) -0.003(2) -0.014(2)
C17 0.042(3) 0.050(3) 0.049(3) -0.004(2) -0.011(2) -0.014(2)
C18 0.056(3) 0.066(4) 0.079(4) -0.017(3) -0.023(3) -0.025(3)
C19 0.052(3) 0.052(3) 0.079(4) -0.019(3) -0.012(3) -0.016(3)
C20 0.041(3) 0.044(3) 0.060(3) -0.010(2) -0.003(2) -0.003(2)
C21 0.031(2) 0.038(2) 0.043(2) -0.0027(18) -0.0013(19) -0.0098(19)
C22 0.033(2) 0.036(2) 0.036(2) 0.0003(18) 0.0014(18) -0.0081(18)
C23 0.055(3) 0.038(2) 0.041(2) -0.002(2) -0.003(2) -0.0031(19)
C24 0.055(3) 0.046(3) 0.043(3) 0.005(2) -0.011(2) -0.002(2)
C25 0.051(3) 0.050(3) 0.047(3) 0.005(2) -0.020(2) -0.014(2)
C26 0.041(3) 0.041(2) 0.040(2) -0.002(2) -0.010(2) -0.0094(19)
C27 0.030(2) 0.048(3) 0.046(2) -0.006(2) -0.0010(19) -0.013(2)
C28 0.032(2) 0.058(3) 0.055(3) -0.007(2) 0.002(2) -0.016(2)
C29 0.036(2) 0.058(3) 0.047(3) 0.003(2) -0.002(2) -0.023(2)
C30 0.038(2) 0.044(3) 0.045(2) 0.001(2) -0.009(2) -0.015(2)
C31 0.032(2) 0.036(2) 0.033(2) 0.0001(17) -0.0099(17) -0.0092(17)
C32 0.032(2) 0.035(2) 0.034(2) -0.0029(18) -0.0084(17) -0.0051(16)
C33 0.042(3) 0.040(2) 0.044(2) 0.000(2) -0.009(2) -0.0115(19)
C34 0.045(3) 0.038(2) 0.045(2) -0.011(2) -0.007(2) -0.0057(19)
C35 0.033(2) 0.046(3) 0.041(2) -0.009(2) -0.0024(19) -0.006(2)
C36 0.030(2) 0.043(2) 0.035(2) -0.0026(19) -0.0031(18) -0.0073(18)
C37 0.111(8) 0.100(7) 0.106(7) -0.020(6) -0.017(6) -0.026(5)
C38 0.105(7) 0.101(6) 0.095(6) -0.039(6) 0.006(5) -0.022(5)
C39 0.070(6) 0.151(9) 0.121(8) 0.012(6) 0.004(5) -0.051(7)
B1 0.043(3) 0.054(3) 0.050(3) -0.003(3) -0.009(3) -0.011(3)
B2 0.045(3) 0.059(4) 0.051(3) -0.004(3) -0.011(3) -0.008(3)

loop_
_atom_type_symbol
_atom_type_description
_atom_type_scat_dispersion_real
_atom_type_scat_dispersion_imag
_atom_type_scat_source
C C 0.0033 0.0016 'International Tables Vol C Tables 4.2.6.8 and 6.1.1.4'
H H 0.0000 0.0000 'International Tables Vol C Tables 4.2.6.8 and 6.1.1.4'
B B 0.0013 0.0007 'International Tables Vol C Tables 4.2.6.8 and 6.1.1.4'
Cl Cl 0.1484 0.1585 'International Tables Vol C Tables 4.2.6.8 and 6.1.1.4'
F F 0.0171 0.0103 'International Tables Vol C Tables 4.2.6.8 and 6.1.1.4'
N N 0.0061 0.0033 'International Tables Vol C Tables 4.2.6.8 and 6.1.1.4'
O O 0.0106 0.0060 'International Tables Vol C Tables 4.2.6.8 and 6.1.1.4'
Ru Ru -1.2594 0.8363 'International Tables Vol C Tables 4.2.6.8 and 6.1.1.4'

loop_
_geom_angle_atom_site_label_1
_geom_angle_atom_site_label_2
_geom_angle_atom_site_label_3
_geom_angle
N7 Ru1 N2 96.41(15)
N7 Ru1 N8 79.11(14)
N2 Ru1 N8 87.08(14)
N7 Ru1 N5 95.80(14)
N2 Ru1 N5 96.69(14)
N8 Ru1 N5 174.01(13)
N7 Ru1 N6 90.26(15)
N2 Ru1 N6 172.50(14)
N8 Ru1 N6 97.59(14)
N5 Ru1 N6 79.15(14)
N7 Ru1 O1 172.56(13)
N2 Ru1 O1 78.77(13)
N8 Ru1 O1 94.89(13)
N5 Ru1 O1 90.42(13)
N6 Ru1 O1 94.92(13)
C11 O1 Ru1 111.9(3)
C9 N1 C1 119.3(4)
C10 N2 N3 117.3(4)
C10 N2 Ru1 132.9(3)
N3 N2 Ru1 109.9(3)
C11 N3 N2 117.9(4)
C11 N3 H1 128(4)
N2 N3 H1 114(4)
C16 N4 C12 116.4(5)
C17 N5 C21 118.5(4)
C17 N5 Ru1 126.5(3)
C21 N5 Ru1 114.9(3)
C26 N6 C22 119.2(4)
C26 N6 Ru1 125.6(3)
C22 N6 Ru1 115.2(3)
C27 N7 C31 118.5(4)
C27 N7 Ru1 126.1(3)
C31 N7 Ru1 115.3(3)
C36 N8 C32 119.0(4)
C36 N8 Ru1 125.9(3)
C32 N8 Ru1 114.9(3)
N1 C1 C2 118.6(5)
N1 C1 C6 121.4(4)
C2 C1 C6 120.0(4)
C3 C2 C1 120.0(5)
C3 C2 H2 120.0
C1 C2 H2 120.0
C2 C3 C4 119.8(5)
C2 C3 H3 120.1
C4 C3 H3 120.1
C5 C4 C3 121.2(5)
C5 C4 H4 119.4
C3 C4 H4 119.4
C4 C5 C6 120.7(5)
C4 C5 H5 119.6
C6 C5 H5 119.6
C7 C6 C5 124.4(5)
C7 C6 C1 117.5(4)
C5 C6 C1 118.1(5)
C8 C7 C6 120.5(5)
C8 C7 H7 119.7
C6 C7 H7 119.7
C7 C8 C9 118.8(4)
C7 C8 H8 120.6
C9 C8 H8 120.6
N1 C9 C8 122.5(4)
N1 C9 C10 118.1(4)
C8 C9 C10 119.4(4)
N2 C10 C9 128.1(4)
N2 C10 H10 115.9
C9 C10 H10 115.9
O1 C11 N3 121.4(4)
O1 C11 C12 122.6(4)
N3 C11 C12 116.0(4)
N4 C12 C13 124.1(4)
N4 C12 C11 114.9(4)
C13 C12 C11 121.0(4)
C12 C13 C14 118.3(5)
C12 C13 H13 120.9
C14 C13 H13 120.9
C13 C14 C15 118.3(5)
C13 C14 H14 120.9
C15 C14 H14 120.9
C16 C15 C14 119.9(5)
C16 C15 H15 120.1
C14 C15 H15 120.1
N4 C16 C15 123.0(5)
N4 C16 H16 118.5
C15 C16 H16 118.5
N5 C17 C18 122.5(5)
N5 C17 H17 118.8
C18 C17 H17 118.8
C19 C18 C17 119.4(5)
C19 C18 H18 120.3
C17 C18 H18 120.3
C18 C19 C20 119.4(5)
C18 C19 H19 120.3
C20 C19 H19 120.3
C19 C20 C21 119.2(5)
C19 C20 H20 120.4
C21 C20 H20 120.4
N5 C21 C20 121.0(4)
N5 C21 C22 115.1(4)
C20 C21 C22 123.8(5)
N6 C22 C23 120.0(4)
N6 C22 C21 115.2(4)
C23 C22 C21 124.8(4)
C24 C23 C22 120.3(5)
C24 C23 H23 119.9
C22 C23 H23 119.9
C23 C24 C25 119.6(5)
C23 C24 H24 120.2
C25 C24 H24 120.2
C26 C25 C24 118.2(5)
C26 C25 H25 120.9
C24 C25 H25 120.9
N6 C26 C25 122.7(5)
N6 C26 H26 118.6
C25 C26 H26 118.6
N7 C27 C28 122.1(4)
N7 C27 H27 118.9
C28 C27 H27 118.9
C27 C28 C29 119.9(5)
C27 C28 H28 120.0
C29 C28 H28 120.0
C28 C29 C30 118.8(5)
C28 C29 H29 120.6
C30 C29 H29 120.6
C31 C30 C29 119.3(4)
C31 C30 H30 120.4
C29 C30 H30 120.4
N7 C31 C30 121.3(4)
N7 C31 C32 114.4(4)
C30 C31 C32 124.2(4)
N8 C32 C33 121.2(4)
N8 C32 C31 114.8(4)
C33 C32 C31 124.0(4)
C34 C33 C32 118.9(5)
C34 C33 H33 120.6
C32 C33 H33 120.6
C35 C34 C33 119.6(4)
C35 C34 H34 120.2
C33 C34 H34 120.2
C36 C35 C34 119.0(4)
C36 C35 H35 120.5
C34 C35 H35 120.5
N8 C36 C35 122.0(4)
N8 C36 H36 119.0
C35 C36 H36 119.0
Cl2 C37 Cl1 111.0(6)
Cl2 C37 H37A 109.4
Cl1 C37 H37A 109.4
Cl2 C37 H37B 109.4
Cl1 C37 H37B 109.4
H37A C37 H37B 108.0
Cl3 C38 Cl4 113.1(6)
Cl3 C38 H38A 109.0
Cl4 C38 H38A 109.0
Cl3 C38 H38B 109.0
Cl4 C38 H38B 109.0
H38A C38 H38B 107.8
Cl5 C39 Cl6 114.6(6)
Cl5 C39 H39A 108.6
Cl6 C39 H39A 108.6
Cl5 C39 H39B 108.6
Cl6 C39 H39B 108.6
H39A C39 H39B 107.6
F1 B1 F3 113.2(5)
F1 B1 F2 111.3(5)
F3 B1 F2 109.4(5)
F1 B1 F4 108.2(5)
F3 B1 F4 108.2(5)
F2 B1 F4 106.3(5)
F8 B2 F7 108.7(6)
F8 B2 F6 110.9(6)
F7 B2 F6 108.2(5)
F8 B2 F5 108.1(5)
F7 B2 F5 110.7(5)
F6 B2 F5 110.3(6)

loop_
_geom_bond_atom_site_label_1
_geom_bond_atom_site_label_2
_geom_bond_distance
Ru1 N7 2.036(4)
Ru1 N2 2.047(4)
Ru1 N8 2.049(4)
Ru1 N5 2.054(4)
Ru1 N6 2.056(4)
Ru1 O1 2.090(3)
Cl1 C37 1.770(9)
Cl2 C37 1.755(10)
Cl3 C38 1.654(11)
Cl4 C38 1.700(10)
Cl5 C39 1.688(10)
Cl6 C39 1.786(11)
F1 B1 1.351(8)
F2 B1 1.371(7)
F3 B1 1.369(8)
F4 B1 1.399(7)
F5 B2 1.372(7)
F6 B2 1.371(8)
F7 B2 1.370(7)
F8 B2 1.370(8)
O1 C11 1.248(5)
N1 C9 1.322(6)
N1 C1 1.362(6)
N2 C10 1.287(6)
N2 N3 1.386(5)
N3 C11 1.321(6)
N3 H1 0.76(6)
N4 C16 1.330(7)
N4 C12 1.350(6)
N5 C17 1.338(6)
N5 C21 1.367(6)
N6 C26 1.337(6)
N6 C22 1.356(6)
N7 C27 1.335(6)
N7 C31 1.368(5)
N8 C36 1.345(6)
N8 C32 1.351(6)
C1 C2 1.407(7)
C1 C6 1.417(7)
C2 C3 1.367(7)
C2 H2 0.9500
C3 C4 1.412(8)
C3 H3 0.9500
C4 C5 1.344(8)
C4 H4 0.9500
C5 C6 1.416(6)
C5 H5 0.9500
C6 C7 1.400(7)
C7 C8 1.359(7)
C7 H7 0.9500
C8 C9 1.409(7)
C8 H8 0.9500
C9 C10 1.461(6)
C10 H10 0.9500
C11 C12 1.480(6)
C12 C13 1.370(7)
C13 C14 1.376(7)
C13 H13 0.9500
C14 C15 1.377(8)
C14 H14 0.9500
C15 C16 1.369(8)
C15 H15 0.9500
C16 H16 0.9500
C17 C18 1.374(8)
C17 H17 0.9500
C18 C19 1.365(9)
C18 H18 0.9500
C19 C20 1.382(8)
C19 H19 0.9500
C20 C21 1.383(7)
C20 H20 0.9500
C21 C22 1.460(6)
C22 C23 1.394(7)
C23 C24 1.358(8)
C23 H23 0.9500
C24 C25 1.385(8)
C24 H24 0.9500
C25 C26 1.377(7)
C25 H25 0.9500
C26 H26 0.9500
C27 C28 1.364(7)
C27 H27 0.9500
C28 C29 1.373(7)
C28 H28 0.9500
C29 C30 1.382(7)
C29 H29 0.9500
C30 C31 1.372(6)
C30 H30 0.9500
C31 C32 1.464(6)
C32 C33 1.383(6)
C33 C34 1.376(7)
C33 H33 0.9500
C34 C35 1.375(7)
C34 H34 0.9500
C35 C36 1.368(6)
C35 H35 0.9500
C36 H36 0.9500
C37 H37A 0.9900
C37 H37B 0.9900
C38 H38A 0.9900
C38 H38B 0.9900
C39 H39A 0.9900
C39 H39B 0.9900

loop_
_geom_hbond_atom_site_label_D
_geom_hbond_atom_site_label_H
_geom_hbond_atom_site_label_A
_geom_hbond_distance_DH
_geom_hbond_distance_HA
_geom_hbond_distance_DA
_geom_hbond_angle_DHA
N3 H1 N1 0.76(6) 1.90(6) 2.553(6) 145(6)

loop_
_geom_torsion_atom_site_label_1
_geom_torsion_atom_site_label_2
_geom_torsion_atom_site_label_3
_geom_torsion_atom_site_label_4
_geom_torsion
C10 N2 N3 C11 179.3(4)
Ru1 N2 N3 C11 -1.9(5)
C9 N1 C1 C2 179.0(5)
C9 N1 C1 C6 0.8(7)
N1 C1 C2 C3 -178.0(5)
C6 C1 C2 C3 0.2(8)
C1 C2 C3 C4 -0.2(9)
C2 C3 C4 C5 -1.0(9)
C3 C4 C5 C6 2.2(8)
C4 C5 C6 C7 179.1(5)
C4 C5 C6 C1 -2.2(7)
N1 C1 C6 C7 -2.1(7)
C2 C1 C6 C7 179.8(5)
N1 C1 C6 C5 179.1(4)
C2 C1 C6 C5 1.0(7)
C5 C6 C7 C8 -178.9(5)
C1 C6 C7 C8 2.3(7)
C6 C7 C8 C9 -1.4(7)
C1 N1 C9 C8 0.3(7)
C1 N1 C9 C10 -178.1(4)
C7 C8 C9 N1 0.0(7)
C7 C8 C9 C10 178.3(4)
N3 N2 C10 C9 -1.0(7)
Ru1 N2 C10 C9 -179.4(3)
N1 C9 C10 N2 -0.4(7)
C8 C9 C10 N2 -178.8(5)
Ru1 O1 C11 N3 1.5(5)
Ru1 O1 C11 C12 -179.3(3)
N2 N3 C11 O1 0.3(7)
N2 N3 C11 C12 -179.0(4)
C16 N4 C12 C13 -1.3(7)
C16 N4 C12 C11 179.7(4)
O1 C11 C12 N4 -174.6(4)
N3 C11 C12 N4 4.6(6)
O1 C11 C12 C13 6.4(7)
N3 C11 C12 C13 -174.4(5)
N4 C12 C13 C14 1.8(8)
C11 C12 C13 C14 -179.3(5)
C12 C13 C14 C15 -1.0(8)
C13 C14 C15 C16 -0.1(9)
C12 N4 C16 C15 0.1(8)
C14 C15 C16 N4 0.6(9)
C21 N5 C17 C18 0.6(8)
Ru1 N5 C17 C18 178.0(4)
N5 C17 C18 C19 0.2(9)
C17 C18 C19 C20 -1.2(10)
C18 C19 C20 C21 1.5(9)
C17 N5 C21 C20 -0.2(7)
Ru1 N5 C21 C20 -178.0(4)
C17 N5 C21 C22 -177.6(4)
Ru1 N5 C21 C22 4.7(5)
C19 C20 C21 N5 -0.8(8)
C19 C20 C21 C22 176.3(5)
C26 N6 C22 C23 -1.2(7)
Ru1 N6 C22 C23 178.5(4)
C26 N6 C22 C21 176.1(4)
Ru1 N6 C22 C21 -4.2(5)
N5 C21 C22 N6 -0.3(6)
C20 C21 C22 N6 -177.6(5)
N5 C21 C22 C23 176.8(4)
C20 C21 C22 C23 -0.4(8)
N6 C22 C23 C24 -1.2(7)
C21 C22 C23 C24 -178.2(5)
C22 C23 C24 C25 2.5(8)
C23 C24 C25 C26 -1.5(8)
C22 N6 C26 C25 2.3(7)
Ru1 N6 C26 C25 -177.4(4)
C24 C25 C26 N6 -0.9(8)
C31 N7 C27 C28 1.3(7)
Ru1 N7 C27 C28 -178.1(4)
N7 C27 C28 C29 -0.2(8)
C27 C28 C29 C30 -1.6(8)
C28 C29 C30 C31 2.3(7)
C27 N7 C31 C30 -0.7(6)
Ru1 N7 C31 C30 178.8(3)
C27 N7 C31 C32 -178.0(4)
Ru1 N7 C31 C32 1.6(5)
C29 C30 C31 N7 -1.1(7)
C29 C30 C31 C32 175.9(4)
C36 N8 C32 C33 -5.6(6)
Ru1 N8 C32 C33 169.3(3)
C36 N8 C32 C31 172.1(4)
Ru1 N8 C32 C31 -12.9(4)
N7 C31 C32 N8 7.5(5)
C30 C31 C32 N8 -169.7(4)
N7 C31 C32 C33 -174.8(4)
C30 C31 C32 C33 8.0(7)
N8 C32 C33 C34 2.7(7)
C31 C32 C33 C34 -174.8(4)
C32 C33 C34 C35 2.4(7)
C33 C34 C35 C36 -4.6(7)
C32 N8 C36 C35 3.4(6)
Ru1 N8 C36 C35 -170.9(3)
C34 C35 C36 N8 1.7(7)
